data_2225157
loop_
_publ_author_name
'Qian, Hui-Fen'
'Huang, Wei'

_publ_section_title
;
 2-(Dihydroxymethyl)pyridinium chloride
;
_journal_coeditor_code BG2326
_journal_issue 3
_journal_name_full 'Acta Crystallographica Section E'
_journal_page_first o695
_journal_paper_doi 10.1107/S1600536810006604
_journal_volume 66
_journal_year 2010
_chemical_formula_iupac 'C6 H8 N O2 +, Cl -'
_chemical_formula_moiety 'C6 H8 N O2 +, Cl -'
_chemical_formula_sum 'C6 H8 Cl N O2'
_chemical_formula_weight 161.58
_chemical_name_systematic
;
2-(Dihydroxymethyl)pyridinium chloride
;
_space_group_IT_number 14
_symmetry_cell_setting monoclinic
_symmetry_space_group_name_Hall '-P 2ybc'
_symmetry_space_group_name_H-M 'P 1 21/c 1'
_atom_sites_solution_hydrogens geom
_atom_sites_solution_primary direct
_atom_sites_solution_secondary difmap
_audit_creation_method SHELXL-97
_cell_angle_alpha 90.00
_cell_angle_beta 91.181(2)
_cell_angle_gamma 90.00
_cell_formula_units_Z 4
_cell_length_a 4.6879(7)
_cell_length_b 15.557(2)
_cell_length_c 10.1199(14)
_cell_measurement_reflns_used 776
_cell_measurement_temperature 291(2)
_cell_measurement_theta_max 20.990
_cell_measurement_theta_min 2.402
_cell_volume 737.88(18)
_computing_cell_refinement 'SAINT (Bruker, 2000)'
_computing_data_collection 'SMART (Bruker, 2000)'
_computing_data_reduction 'SAINT (Bruker, 2000)'
_computing_molecular_graphics 'SHELXTL (Sheldrick, 2008)'
_computing_publication_material 'SHELXTL (Sheldrick, 2008)'
_computing_structure_refinement 'SHELXTL (Sheldrick, 2008)'
_computing_structure_solution 'SHELXTL (Sheldrick, 2008)'
_diffrn_ambient_temperature 291(2)
_diffrn_measured_fraction_theta_full 1.000
_diffrn_measured_fraction_theta_max 1.000
_diffrn_measurement_device_type 'Bruker SMART 1K CCD area-detector'
_diffrn_measurement_method '\f and \w scans'
_diffrn_radiation_monochromator graphite
_diffrn_radiation_source 'fine-focus sealed tube'
_diffrn_radiation_type MoK\a
_diffrn_radiation_wavelength 0.71073
_diffrn_reflns_av_R_equivalents 0.0584
_diffrn_reflns_av_sigmaI/netI 0.0660
_diffrn_reflns_limit_h_max 5
_diffrn_reflns_limit_h_min -5
_diffrn_reflns_limit_k_max 18
_diffrn_reflns_limit_k_min -12
_diffrn_reflns_limit_l_max 10
_diffrn_reflns_limit_l_min -12
_diffrn_reflns_number 3676
_diffrn_reflns_theta_full 25.01
_diffrn_reflns_theta_max 25.01
_diffrn_reflns_theta_min 2.40
_diffrn_standards_decay_% 0
_diffrn_standards_interval_count 0
_diffrn_standards_interval_time 0
_diffrn_standards_number 0
_exptl_absorpt_coefficient_mu 0.454
_exptl_absorpt_correction_T_max 0.9561
_exptl_absorpt_correction_T_min 0.9476
_exptl_absorpt_correction_type multi-scan
_exptl_absorpt_process_details '(SADABS; Bruker, 2000)'
_exptl_crystal_colour colourless
_exptl_crystal_density_diffrn 1.455
_exptl_crystal_density_method 'not measured'
_exptl_crystal_description block
_exptl_crystal_F_000 336
_exptl_crystal_size_max 0.12
_exptl_crystal_size_mid 0.12
_exptl_crystal_size_min 0.10
_refine_diff_density_max 0.219
_refine_diff_density_min -0.234
_refine_ls_extinction_method none
_refine_ls_goodness_of_fit_ref 0.885
_refine_ls_hydrogen_treatment mixed
_refine_ls_matrix_type full
_refine_ls_number_parameters 99
_refine_ls_number_reflns 1303
_refine_ls_number_restraints 2
_refine_ls_restrained_S_all 0.884
_refine_ls_R_factor_all 0.0658
_refine_ls_R_factor_gt 0.0353
_refine_ls_shift/su_max 0.001
_refine_ls_shift/su_mean 0.000
_refine_ls_structure_factor_coef Fsqd
_refine_ls_weighting_details 'calc w=1/[\s^2^(Fo^2^)+(0.0272P)^2^] where P=(Fo^2^+2Fc^2^)/3'
_refine_ls_weighting_scheme calc
_refine_ls_wR_factor_gt 0.0653
_refine_ls_wR_factor_ref 0.0747
_reflns_number_gt 842
_reflns_number_total 1303
_reflns_threshold_expression I>2\s(I)
_cod_data_source_file bg2326.cif
_cod_data_source_block I
_cod_original_sg_symbol_H-M 'P 21/c'
_cod_database_code 2225157
_cod_database_fobs_code 2225157

loop_
_symmetry_equiv_pos_as_xyz
'x, y, z'
'-x, y+1/2, -z+1/2'
'-x, -y, -z'
'x, -y-1/2, z-1/2'

loop_
_atom_site_type_symbol
_atom_site_label
_atom_site_fract_x
_atom_site_fract_y
_atom_site_fract_z
_atom_site_U_iso_or_equiv
_atom_site_adp_type
_atom_site_calc_flag
_atom_site_refinement_flags
_atom_site_occupancy
_atom_site_disorder_assembly
_atom_site_disorder_group
C C1 0.0342(4) 0.62701(15) 0.8930(2) 0.0395(6) Uani d . 1 . .
C C2 0.1167(5) 0.54999(16) 0.8429(2) 0.0469(6) Uani d . 1 . .
H H2 0.2515 0.5168 0.8883 0.056 Uiso calc R 1 . .
C C3 0.0002(5) 0.52104(16) 0.7246(2) 0.0544(7) Uani d . 1 . .
H H3 0.0549 0.4681 0.6906 0.065 Uiso calc R 1 . .
C C4 -0.1975(5) 0.57099(17) 0.6572(2) 0.0553(7) Uani d . 1 . .
H H4 -0.2792 0.5519 0.5780 0.066 Uiso calc R 1 . .
C C5 -0.2716(5) 0.64860(17) 0.7082(2) 0.0504(7) Uani d . 1 . .
H H5 -0.4015 0.6836 0.6630 0.060 Uiso calc R 1 . .
C C6 0.1322(5) 0.66291(15) 1.0257(2) 0.0448(6) Uani d . 1 . .
H H6 0.0102 0.6382 1.0935 0.054 Uiso calc R 1 . .
Cl Cl1 0.51126(13) 0.65293(4) 0.34503(6) 0.0572(2) Uani d . 1 . .
H H1A 0.442(6) 0.6405(18) 1.1316(11) 0.090(11) Uiso d D 1 . .
H H2A 0.211(5) 0.7784(16) 0.978(2) 0.080(11) Uiso d D 1 . .
N N1 -0.1571(4) 0.67433(12) 0.82335(17) 0.0424(5) Uani d . 1 . .
H H1 -0.2077 0.7233 0.8546 0.051 Uiso calc R 1 . .
O O1 0.4092(3) 0.63308(12) 1.04924(17) 0.0573(5) Uani d D 1 . .
O O2 0.1066(4) 0.75152(12) 1.03217(17) 0.0567(5) Uani d D 1 . .

loop_
_atom_site_aniso_label
_atom_site_aniso_U_11
_atom_site_aniso_U_22
_atom_site_aniso_U_33
_atom_site_aniso_U_12
_atom_site_aniso_U_13
_atom_site_aniso_U_23
C1 0.0371(13) 0.0428(15) 0.0389(13) -0.0011(11) 0.0022(11) 0.0061(11)
C2 0.0486(14) 0.0414(15) 0.0508(15) 0.0054(12) 0.0005(12) 0.0027(12)
C3 0.0671(17) 0.0424(16) 0.0537(17) -0.0014(14) 0.0030(14) -0.0052(13)
C4 0.0661(18) 0.0557(18) 0.0439(15) -0.0126(15) -0.0050(13) -0.0025(13)
C5 0.0529(16) 0.0540(17) 0.0441(15) -0.0023(13) -0.0062(12) 0.0083(13)
C6 0.0431(14) 0.0467(16) 0.0446(14) 0.0032(13) 0.0011(11) 0.0031(12)
Cl1 0.0683(5) 0.0469(4) 0.0559(4) -0.0043(3) -0.0107(3) -0.0036(3)
N1 0.0464(12) 0.0389(12) 0.0418(12) 0.0010(10) 0.0008(9) 0.0013(9)
O1 0.0480(11) 0.0753(14) 0.0483(12) 0.0133(9) -0.0086(9) -0.0063(9)
O2 0.0670(13) 0.0478(12) 0.0551(12) 0.0021(10) -0.0013(10) -0.0084(9)

loop_
_atom_type_symbol
_atom_type_description
_atom_type_scat_dispersion_real
_atom_type_scat_dispersion_imag
_atom_type_scat_source
C C 0.0033 0.0016 'International Tables Vol C Tables 4.2.6.8 and 6.1.1.4'
H H 0.0000 0.0000 'International Tables Vol C Tables 4.2.6.8 and 6.1.1.4'
N N 0.0061 0.0033 'International Tables Vol C Tables 4.2.6.8 and 6.1.1.4'
O O 0.0106 0.0060 'International Tables Vol C Tables 4.2.6.8 and 6.1.1.4'
Cl Cl 0.1484 0.1585 'International Tables Vol C Tables 4.2.6.8 and 6.1.1.4'

loop_
_geom_angle_atom_site_label_1
_geom_angle_atom_site_label_2
_geom_angle_atom_site_label_3
_geom_angle_site_symmetry_1
_geom_angle_site_symmetry_3
_geom_angle
_geom_angle_publ_flag
N1 C1 C2 . . 118.5(2) ?
N1 C1 C6 . . 116.6(2) ?
C2 C1 C6 . . 124.8(2) ?
C1 C2 C3 . . 120.0(2) ?
C1 C2 H2 . . 120.0 ?
C3 C2 H2 . . 120.0 ?
C4 C3 C2 . . 119.6(2) ?
C4 C3 H3 . . 120.2 ?
C2 C3 H3 . . 120.2 ?
C5 C4 C3 . . 119.1(2) ?
C5 C4 H4 . . 120.4 ?
C3 C4 H4 . . 120.4 ?
N1 C5 C4 . . 119.7(2) ?
N1 C5 H5 . . 120.1 ?
C4 C5 H5 . . 120.1 ?
O2 C6 O1 . . 113.84(19) ?
O2 C6 C1 . . 112.52(18) ?
O1 C6 C1 . . 106.99(18) ?
O2 C6 H6 . . 107.7 ?
O1 C6 H6 . . 107.7 ?
C1 C6 H6 . . 107.7 ?
C5 N1 C1 . . 123.0(2) ?
C5 N1 H1 . . 118.5 ?
C1 N1 H1 . . 118.5 ?
C6 O1 H1A . . 105.8(19) ?
C6 O2 H2A . . 114.0(19) ?

loop_
_geom_bond_atom_site_label_1
_geom_bond_atom_site_label_2
_geom_bond_site_symmetry_2
_geom_bond_distance
_geom_bond_publ_flag
C1 N1 . 1.348(3) ?
C1 C2 . 1.360(3) ?
C1 C6 . 1.518(3) ?
C2 C3 . 1.381(3) ?
C2 H2 . 0.9300 ?
C3 C4 . 1.379(3) ?
C3 H3 . 0.9300 ?
C4 C5 . 1.361(3) ?
C4 H4 . 0.9300 ?
C5 N1 . 1.334(3) ?
C5 H5 . 0.9300 ?
C6 O2 . 1.385(3) ?
C6 O1 . 1.395(3) ?
C6 H6 . 0.9800 ?
N1 H1 . 0.8600 ?
O1 H1A . 0.852(10) ?
O2 H2A . 0.853(10) ?

loop_
_geom_hbond_atom_site_label_D
_geom_hbond_atom_site_label_H
_geom_hbond_atom_site_label_A
_geom_hbond_site_symmetry_A
_geom_hbond_distance_DH
_geom_hbond_distance_HA
_geom_hbond_distance_DA
_geom_hbond_angle_DHA
O2 H2A Cl1 4_576 0.853(10) 2.238(10) 3.089(2) 176(2)
O1 H1A Cl1 1_556 0.852(10) 2.186(10) 3.0374(18) 177(3)
N1 H1 Cl1 4_476 0.86 2.33 3.115(2) 151.1

loop_
_geom_torsion_atom_site_label_1
_geom_torsion_atom_site_label_2
_geom_torsion_atom_site_label_3
_geom_torsion_atom_site_label_4
_geom_torsion_site_symmetry_1
_geom_torsion_site_symmetry_2
_geom_torsion_site_symmetry_3
_geom_torsion_site_symmetry_4
_geom_torsion
_geom_torsion_publ_flag
N1 C1 C2 C3 . . . . -1.4(3) ?
C6 C1 C2 C3 . . . . 175.9(2) ?
C1 C2 C3 C4 . . . . 0.6(4) ?
C2 C3 C4 C5 . . . . 0.8(4) ?
C3 C4 C5 N1 . . . . -1.4(4) ?
N1 C1 C6 O2 . . . . -25.2(3) ?
C2 C1 C6 O2 . . . . 157.6(2) ?
N1 C1 C6 O1 . . . . -150.91(18) ?
C2 C1 C6 O1 . . . . 31.8(3) ?
C4 C5 N1 C1 . . . . 0.7(3) ?
C2 C1 N1 C5 . . . . 0.7(3) ?
C6 C1 N1 C5 . . . . -176.7(2) ?

loop_
_cod_related_entry_id
_cod_related_entry_database
_cod_related_entry_code
1 ChemSpider 30656007
